data_4307068
loop_
_publ_author_name
'John D. Gilbertson'
'Nathaniel K. Szymczak'
'Justin L. Crossland'
'Warren K. Miller'
'David K. Lyon'
'Bruce M. Foxman'
'Joclyn Davis'
'David R. Tyler'

_publ_section_title
;
Coordination Chemistry of H2 and N2 in Aqueous Solution. Reactivity and
Mechanistic Studies Using trans-FeII(P2)2X2-Type Complexes (P2= a Chelating,
Water-Solubilizing Phosphine)
;
_journal_name_full 'Inorganic Chemistry'
_journal_page_first 1205
_journal_page_last 1214
_journal_paper_doi 10.1021/ic061570o
_journal_volume 46
_journal_year 2007
_chemical_formula_sum 'C40 H86 F12 Fe N2 O8 P6'
_chemical_formula_weight 1192.78
_chemical_name_systematic
; 
 ? 
;
_space_group_IT_number 14
_symmetry_cell_setting monoclinic
_symmetry_space_group_name_Hall '-P 2ybc'
_symmetry_space_group_name_H-M 'P 1 21/c 1'
_atom_sites_solution_hydrogens geom
_atom_sites_solution_primary direct
_atom_sites_solution_secondary difmap
_audit_creation_method SHELXL-97
_cell_angle_alpha 90.00
_cell_angle_beta 106.481(2)
_cell_angle_gamma 90.00
_cell_formula_units_Z 2
_cell_length_a 12.8015(13)
_cell_length_b 11.9842(12)
_cell_length_c 18.8456(19)
_cell_measurement_reflns_used 2524
_cell_measurement_temperature 153(2)
_cell_measurement_theta_max 25.94
_cell_measurement_theta_min 2.25
_cell_volume 2772.4(5)
_computing_cell_refinement 'Bruker SMART'
_computing_data_collection 'Bruker SMART'
_computing_data_reduction 'Bruker SAINT'
_computing_molecular_graphics 'Bruker SHELXTL'
_computing_publication_material 'Bruker SHELXTL'
_computing_structure_refinement 'SHELXL-97 (Sheldrick, 1997)'
_computing_structure_solution 'SHELXS-97 (Sheldrick, 1990)'
_diffrn_ambient_temperature 153(2)
_diffrn_measured_fraction_theta_full 0.993
_diffrn_measured_fraction_theta_max 0.993
_diffrn_measurement_device_type 'CCD area detector'
_diffrn_measurement_method 'phi and omega scans'
_diffrn_radiation_monochromator graphite
_diffrn_radiation_source 'fine-focus sealed tube'
_diffrn_radiation_type MoK\a
_diffrn_radiation_wavelength 0.71073
_diffrn_reflns_av_R_equivalents 0.0441
_diffrn_reflns_av_sigmaI/netI 0.0604
_diffrn_reflns_limit_h_max 16
_diffrn_reflns_limit_h_min -15
_diffrn_reflns_limit_k_max 14
_diffrn_reflns_limit_k_min -15
_diffrn_reflns_limit_l_max 22
_diffrn_reflns_limit_l_min -24
_diffrn_reflns_number 16007
_diffrn_reflns_theta_full 27.11
_diffrn_reflns_theta_max 27.11
_diffrn_reflns_theta_min 1.66
_exptl_absorpt_coefficient_mu 0.532
_exptl_absorpt_correction_type none
_exptl_crystal_colour orange
_exptl_crystal_density_diffrn 1.429
_exptl_crystal_density_method 'not measured'
_exptl_crystal_description plate
_exptl_crystal_F_000 1256
_exptl_crystal_size_max 0.20
_exptl_crystal_size_mid 0.15
_exptl_crystal_size_min 0.02
_refine_diff_density_max 0.535
_refine_diff_density_min -0.274
_refine_diff_density_rms 0.068
_refine_ls_extinction_method none
_refine_ls_goodness_of_fit_ref 0.987
_refine_ls_hydrogen_treatment constr
_refine_ls_matrix_type full
_refine_ls_number_parameters 318
_refine_ls_number_reflns 6081
_refine_ls_number_restraints 0
_refine_ls_restrained_S_all 0.987
_refine_ls_R_factor_all 0.0737
_refine_ls_R_factor_gt 0.0419
_refine_ls_shift/su_max 0.001
_refine_ls_shift/su_mean 0.000
_refine_ls_structure_factor_coef Fsqd
_refine_ls_weighting_details 'calc w=1/[\s^2^(Fo^2^)+(0.0473P)^2^+0.0000P] where P=(Fo^2^+2Fc^2^)/3'
_refine_ls_weighting_scheme calc
_refine_ls_wR_factor_gt 0.0867
_refine_ls_wR_factor_ref 0.0976
_reflns_number_gt 4239
_reflns_number_total 6081
_reflns_threshold_expression >2sigma(I)
_cod_data_source_file ic061570osi20060818_015204.cif
_cod_data_source_block jdg11
_cod_depositor_comments
;
The following automatic conversions were performed:
'_symmetry_cell_setting' value 'Monoclinic' changed to 'monoclinic'
according to '/home/saulius/struct/CIF-dictionaries/cif_core.dic'
dictionary named 'cif_core.dic' version 2.4.1 from 2010-06-29.

Automatic conversion script
Id: cif_fix_enum 1527 2010-12-29 10:47:43Z saulius 
;
_cod_database_code 4307068

loop_
_symmetry_equiv_pos_as_xyz
'x, y, z'
'-x, y+1/2, -z+1/2'
'-x, -y, -z'
'x, -y-1/2, z-1/2'

loop_
_atom_site_label
_atom_site_type_symbol
_atom_site_fract_x
_atom_site_fract_y
_atom_site_fract_z
_atom_site_U_iso_or_equiv
_atom_site_adp_type
_atom_site_occupancy
_atom_site_symmetry_multiplicity
_atom_site_calc_flag
_atom_site_refinement_flags
_atom_site_disorder_assembly
_atom_site_disorder_group
Fe1 Fe 0.0000 0.5000 0.0000 0.01499(12) Uani 1 2 d S . .
P1 P -0.05715(5) 0.67964(5) 0.01080(3) 0.01661(14) Uani 1 1 d . . .
P2 P 0.16588(5) 0.56487(5) 0.06816(3) 0.01671(14) Uani 1 1 d . . .
N1 N -0.03311(15) 0.45937(16) 0.08971(10) 0.0172(4) Uani 1 1 d . . .
O1 O -0.26974(14) 0.61826(16) 0.16773(10) 0.0346(5) Uani 1 1 d . . .
O2 O -0.29549(15) 0.93346(16) -0.12967(10) 0.0357(5) Uani 1 1 d . . .
O3 O 0.47544(15) 0.38603(16) 0.19514(10) 0.0351(5) Uani 1 1 d . . .
O4 O 0.46863(16) 0.6988(2) 0.01179(11) 0.0543(7) Uani 1 1 d . . .
C1 C 0.13741(19) 0.6855(2) 0.12034(12) 0.0206(5) Uani 1 1 d . . .
H1A H 0.1032 0.6606 0.1586 0.025 Uiso 1 1 calc R . .
H1B H 0.2058 0.7255 0.1450 0.025 Uiso 1 1 calc R . .
C2 C 0.06016(18) 0.7618(2) 0.06472(12) 0.0196(5) Uani 1 1 d . . .
H2A H 0.0986 0.7953 0.0312 0.024 Uiso 1 1 calc R . .
H2B H 0.0348 0.8229 0.0911 0.024 Uiso 1 1 calc R . .
C3 C -0.16039(19) 0.7045(2) 0.05973(12) 0.0214(5) Uani 1 1 d . . .
H3A H -0.1989 0.7746 0.0405 0.026 Uiso 1 1 calc R . .
H3B H -0.2145 0.6434 0.0467 0.026 Uiso 1 1 calc R . .
C4 C -0.1208(2) 0.7129(2) 0.14423(13) 0.0247(6) Uani 1 1 d . . .
H4A H -0.0768 0.6461 0.1644 0.030 Uiso 1 1 calc R . .
H4B H -0.0734 0.7793 0.1584 0.030 Uiso 1 1 calc R . .
C5 C -0.2145(2) 0.7218(2) 0.17771(14) 0.0301(6) Uani 1 1 d . . .
H5A H -0.1870 0.7395 0.2311 0.036 Uiso 1 1 calc R . .
H5B H -0.2648 0.7820 0.1531 0.036 Uiso 1 1 calc R . .
C6 C -0.3707(2) 0.6248(3) 0.18464(16) 0.0458(8) Uani 1 1 d . . .
H6A H -0.3583 0.6512 0.2356 0.069 Uiso 1 1 calc R . .
H6B H -0.4045 0.5507 0.1796 0.069 Uiso 1 1 calc R . .
H6C H -0.4190 0.6768 0.1505 0.069 Uiso 1 1 calc R . .
C7 C -0.1116(2) 0.7639(2) -0.07289(12) 0.0218(5) Uani 1 1 d . . .
H7A H -0.0716 0.7440 -0.1090 0.026 Uiso 1 1 calc R . .
H7B H -0.1888 0.7429 -0.0950 0.026 Uiso 1 1 calc R . .
C8 C -0.1058(2) 0.8907(2) -0.06225(13) 0.0240(6) Uani 1 1 d . . .
H8A H -0.1230 0.9099 -0.0157 0.029 Uiso 1 1 calc R . .
H8B H -0.0307 0.9165 -0.0579 0.029 Uiso 1 1 calc R . .
C9 C -0.1850(2) 0.9502(2) -0.12662(14) 0.0290(6) Uani 1 1 d . . .
H9A H -0.1691 1.0312 -0.1226 0.035 Uiso 1 1 calc R . .
H9B H -0.1731 0.9235 -0.1734 0.035 Uiso 1 1 calc R . .
C10 C -0.3290(3) 0.9995(3) -0.07725(16) 0.0487(8) Uani 1 1 d . . .
H10A H -0.2911 0.9743 -0.0271 0.073 Uiso 1 1 calc R . .
H10B H -0.4078 0.9917 -0.0857 0.073 Uiso 1 1 calc R . .
H10C H -0.3113 1.0779 -0.0829 0.073 Uiso 1 1 calc R . .
C11 C 0.25788(18) 0.4760(2) 0.13728(12) 0.0193(5) Uani 1 1 d . . .
H11A H 0.2147 0.4372 0.1659 0.023 Uiso 1 1 calc R . .
H11B H 0.2880 0.4182 0.1110 0.023 Uiso 1 1 calc R . .
C12 C 0.35276(19) 0.5356(2) 0.19168(13) 0.0229(6) Uani 1 1 d . . .
H12A H 0.3919 0.5814 0.1637 0.028 Uiso 1 1 calc R . .
H12B H 0.3239 0.5865 0.2230 0.028 Uiso 1 1 calc R . .
C13 C 0.4316(2) 0.4553(2) 0.24052(14) 0.0292(6) Uani 1 1 d . . .
H13A H 0.4908 0.4970 0.2758 0.035 Uiso 1 1 calc R . .
H13B H 0.3936 0.4093 0.2691 0.035 Uiso 1 1 calc R . .
C14 C 0.5599(3) 0.3166(3) 0.23667(19) 0.0573(10) Uani 1 1 d . . .
H14A H 0.6226 0.3626 0.2622 0.086 Uiso 1 1 calc R . .
H14B H 0.5814 0.2642 0.2034 0.086 Uiso 1 1 calc R . .
H14C H 0.5342 0.2749 0.2732 0.086 Uiso 1 1 calc R . .
C15 C 0.25507(19) 0.6331(2) 0.02011(13) 0.0215(5) Uani 1 1 d . . .
H15A H 0.2082 0.6776 -0.0210 0.026 Uiso 1 1 calc R . .
H15B H 0.3019 0.6864 0.0552 0.026 Uiso 1 1 calc R . .
C16 C 0.3289(2) 0.5617(2) -0.01185(14) 0.0287(6) Uani 1 1 d . . .
H16A H 0.3756 0.5144 0.0277 0.034 Uiso 1 1 calc R . .
H16B H 0.2840 0.5120 -0.0506 0.034 Uiso 1 1 calc R . .
C17 C 0.3999(2) 0.6345(3) -0.04484(15) 0.0373(7) Uani 1 1 d . . .
H17A H 0.4440 0.5874 -0.0685 0.045 Uiso 1 1 calc R . .
H17B H 0.3537 0.6841 -0.0831 0.045 Uiso 1 1 calc R . .
C18 C 0.5238(3) 0.7825(3) -0.0162(2) 0.0711(12) Uani 1 1 d . . .
H18A H 0.5710 0.7476 -0.0427 0.107 Uiso 1 1 calc R . .
H18B H 0.5681 0.8273 0.0248 0.107 Uiso 1 1 calc R . .
H18C H 0.4705 0.8306 -0.0502 0.107 Uiso 1 1 calc R . .
C19 C -0.05876(19) 0.4344(2) 0.14032(13) 0.0211(5) Uani 1 1 d . . .
C20 C -0.0956(2) 0.4041(2) 0.20439(13) 0.0284(6) Uani 1 1 d . . .
H20A H -0.1672 0.4375 0.1995 0.043 Uiso 1 1 calc R . .
H20B H -0.0433 0.4317 0.2496 0.043 Uiso 1 1 calc R . .
H20C H -0.1011 0.3227 0.2070 0.043 Uiso 1 1 calc R . .
P3 P 0.16195(6) 0.56959(6) 0.34625(4) 0.02855(17) Uani 1 1 d . . .
F1 F 0.09587(16) 0.47770(13) 0.37750(9) 0.0497(5) Uani 1 1 d . . .
F2 F 0.17135(15) 0.64369(15) 0.41748(9) 0.0553(5) Uani 1 1 d . . .
F3 F 0.22646(14) 0.66207(14) 0.31452(9) 0.0470(4) Uani 1 1 d . . .
F4 F 0.15011(14) 0.49531(15) 0.27428(8) 0.0478(5) Uani 1 1 d . . .
F5 F 0.04975(13) 0.62987(15) 0.30592(10) 0.0509(5) Uani 1 1 d . . .
F6 F 0.27323(15) 0.50849(17) 0.38570(10) 0.0616(6) Uani 1 1 d . . .

loop_
_atom_site_aniso_label
_atom_site_aniso_U_11
_atom_site_aniso_U_22
_atom_site_aniso_U_33
_atom_site_aniso_U_23
_atom_site_aniso_U_13
_atom_site_aniso_U_12
Fe1 0.0163(2) 0.0135(2) 0.0154(2) -0.00065(19) 0.00476(18) -0.00080(19)
P1 0.0180(3) 0.0140(3) 0.0179(3) -0.0003(2) 0.0053(2) -0.0005(2)
P2 0.0164(3) 0.0154(3) 0.0182(3) -0.0004(2) 0.0046(2) -0.0012(3)
N1 0.0167(10) 0.0133(10) 0.0225(10) -0.0038(8) 0.0071(8) -0.0015(8)
O1 0.0327(11) 0.0337(12) 0.0441(11) 0.0030(9) 0.0218(9) -0.0030(9)
O2 0.0356(11) 0.0330(12) 0.0331(10) -0.0013(9) 0.0011(8) 0.0004(9)
O3 0.0324(11) 0.0341(12) 0.0380(10) 0.0079(9) 0.0088(8) 0.0130(9)
O4 0.0328(12) 0.0799(18) 0.0463(13) 0.0151(12) 0.0049(10) -0.0271(12)
C1 0.0186(12) 0.0192(13) 0.0223(12) -0.0059(10) 0.0029(10) -0.0001(10)
C2 0.0190(12) 0.0157(13) 0.0255(12) -0.0040(10) 0.0085(10) -0.0025(10)
C3 0.0188(13) 0.0204(13) 0.0258(12) 0.0014(10) 0.0078(10) 0.0008(10)
C4 0.0299(15) 0.0195(13) 0.0270(13) -0.0004(11) 0.0119(11) -0.0005(11)
C5 0.0396(16) 0.0246(15) 0.0301(14) -0.0002(12) 0.0165(12) 0.0030(12)
C6 0.0341(17) 0.068(2) 0.0413(17) 0.0102(16) 0.0210(14) -0.0001(16)
C7 0.0267(14) 0.0181(13) 0.0207(12) 0.0009(10) 0.0069(10) 0.0023(11)
C8 0.0313(14) 0.0147(13) 0.0243(12) 0.0014(10) 0.0056(11) -0.0015(11)
C9 0.0365(16) 0.0211(14) 0.0277(13) 0.0026(11) 0.0066(12) -0.0007(12)
C10 0.047(2) 0.058(2) 0.0409(17) -0.0035(17) 0.0138(15) 0.0091(17)
C11 0.0203(13) 0.0177(13) 0.0201(12) 0.0026(10) 0.0060(10) -0.0003(10)
C12 0.0209(13) 0.0211(14) 0.0261(13) -0.0012(10) 0.0055(10) -0.0010(10)
C13 0.0240(14) 0.0337(16) 0.0277(14) 0.0019(12) 0.0041(11) -0.0005(12)
C14 0.046(2) 0.057(2) 0.074(2) 0.0325(19) 0.0232(17) 0.0304(17)
C15 0.0190(12) 0.0219(13) 0.0239(12) 0.0029(11) 0.0067(10) -0.0025(10)
C16 0.0249(14) 0.0316(16) 0.0337(14) 0.0068(12) 0.0152(11) 0.0028(12)
C17 0.0279(15) 0.0492(19) 0.0386(16) 0.0109(15) 0.0154(13) 0.0003(14)
C18 0.046(2) 0.089(3) 0.075(3) 0.021(2) 0.0124(18) -0.031(2)
C19 0.0196(13) 0.0153(13) 0.0255(13) -0.0035(10) 0.0015(10) 0.0006(10)
C20 0.0380(16) 0.0259(15) 0.0236(13) 0.0010(11) 0.0127(12) -0.0028(12)
P3 0.0409(4) 0.0223(4) 0.0236(3) -0.0020(3) 0.0110(3) 0.0007(3)
F1 0.0872(14) 0.0273(10) 0.0488(10) 0.0012(8) 0.0419(10) -0.0077(9)
F2 0.0784(14) 0.0484(12) 0.0441(10) -0.0242(9) 0.0256(9) -0.0105(10)
F3 0.0535(11) 0.0374(10) 0.0581(11) -0.0021(9) 0.0290(9) -0.0111(9)
F4 0.0662(12) 0.0496(12) 0.0342(9) -0.0170(8) 0.0247(8) -0.0169(9)
F5 0.0431(11) 0.0469(12) 0.0612(11) 0.0140(9) 0.0121(8) 0.0070(9)
F6 0.0578(12) 0.0620(14) 0.0555(11) 0.0036(10) 0.0005(9) 0.0250(10)

loop_
_atom_type_symbol
_atom_type_description
_atom_type_scat_dispersion_real
_atom_type_scat_dispersion_imag
_atom_type_scat_source
C C 0.0033 0.0016 'International Tables Vol C Tables 4.2.6.8 and 6.1.1.4'
H H 0.0000 0.0000 'International Tables Vol C Tables 4.2.6.8 and 6.1.1.4'
N N 0.0061 0.0033 'International Tables Vol C Tables 4.2.6.8 and 6.1.1.4'
O O 0.0106 0.0060 'International Tables Vol C Tables 4.2.6.8 and 6.1.1.4'
F F 0.0171 0.0103 'International Tables Vol C Tables 4.2.6.8 and 6.1.1.4'
P P 0.1023 0.0942 'International Tables Vol C Tables 4.2.6.8 and 6.1.1.4'
Fe Fe 0.3463 0.8444 'International Tables Vol C Tables 4.2.6.8 and 6.1.1.4'

loop_
_geom_angle_atom_site_label_1
_geom_angle_atom_site_label_2
_geom_angle_atom_site_label_3
_geom_angle
_geom_angle_site_symmetry_1
_geom_angle_site_symmetry_3
_geom_angle_publ_flag
N1 Fe1 N1 180.0 . 3_565 ?
N1 Fe1 P2 90.38(6) . 3_565 ?
N1 Fe1 P2 89.62(6) 3_565 3_565 ?
N1 Fe1 P2 89.62(6) . . ?
N1 Fe1 P2 90.38(6) 3_565 . ?
P2 Fe1 P2 180.0 3_565 . ?
N1 Fe1 P1 89.76(6) . 3_565 ?
N1 Fe1 P1 90.24(6) 3_565 3_565 ?
P2 Fe1 P1 84.26(2) 3_565 3_565 ?
P2 Fe1 P1 95.74(2) . 3_565 ?
N1 Fe1 P1 90.24(6) . . ?
N1 Fe1 P1 89.76(6) 3_565 . ?
P2 Fe1 P1 95.74(2) 3_565 . ?
P2 Fe1 P1 84.26(2) . . ?
P1 Fe1 P1 180.0 3_565 . ?
C7 P1 C3 100.95(11) . . ?
C7 P1 C2 103.40(11) . . ?
C3 P1 C2 103.10(11) . . ?
C7 P1 Fe1 119.43(8) . . ?
C3 P1 Fe1 119.20(8) . . ?
C2 P1 Fe1 108.60(8) . . ?
C11 P2 C15 104.21(11) . . ?
C11 P2 C1 105.19(11) . . ?
C15 P2 C1 99.10(11) . . ?
C11 P2 Fe1 120.67(8) . . ?
C15 P2 Fe1 118.86(8) . . ?
C1 P2 Fe1 105.91(8) . . ?
C19 N1 Fe1 176.00(19) . . ?
C5 O1 C6 112.0(2) . . ?
C9 O2 C10 112.9(2) . . ?
C14 O3 C13 112.5(2) . . ?
C17 O4 C18 112.1(2) . . ?
C2 C1 P2 106.95(15) . . ?
C1 C2 P1 109.12(16) . . ?
C4 C3 P1 117.33(17) . . ?
C5 C4 C3 111.8(2) . . ?
O1 C5 C4 108.0(2) . . ?
C8 C7 P1 116.15(16) . . ?
C9 C8 C7 111.3(2) . . ?
O2 C9 C8 113.5(2) . . ?
C12 C11 P2 115.74(16) . . ?
C13 C12 C11 112.3(2) . . ?
O3 C13 C12 108.49(19) . . ?
C16 C15 P2 119.19(18) . . ?
C17 C16 C15 110.6(2) . . ?
O4 C17 C16 108.9(2) . . ?
N1 C19 C20 178.0(3) . . ?
F2 P3 F6 91.11(10) . . ?
F2 P3 F4 178.94(11) . . ?
F6 P3 F4 89.83(10) . . ?
F2 P3 F5 89.51(10) . . ?
F6 P3 F5 179.35(11) . . ?
F4 P3 F5 89.55(10) . . ?
F2 P3 F3 90.30(10) . . ?
F6 P3 F3 90.28(11) . . ?
F4 P3 F3 90.20(9) . . ?
F5 P3 F3 89.92(10) . . ?
F2 P3 F1 89.70(10) . . ?
F6 P3 F1 90.46(11) . . ?
F4 P3 F1 89.79(9) . . ?
F5 P3 F1 89.34(10) . . ?
F3 P3 F1 179.26(11) . . ?

loop_
_geom_bond_atom_site_label_1
_geom_bond_atom_site_label_2
_geom_bond_distance
_geom_bond_site_symmetry_2
_geom_bond_publ_flag
Fe1 N1 1.9188(19) . ?
Fe1 N1 1.9189(19) 3_565 ?
Fe1 P2 2.2839(6) 3_565 ?
Fe1 P2 2.2839(6) . ?
Fe1 P1 2.3013(6) 3_565 ?
Fe1 P1 2.3013(6) . ?
P1 C7 1.836(2) . ?
P1 C3 1.838(2) . ?
P1 C2 1.841(2) . ?
P2 C11 1.830(2) . ?
P2 C15 1.838(2) . ?
P2 C1 1.842(2) . ?
N1 C19 1.133(3) . ?
O1 C5 1.413(3) . ?
O1 C6 1.418(3) . ?
O2 C9 1.414(3) . ?
O2 C10 1.423(3) . ?
O3 C14 1.411(3) . ?
O3 C13 1.418(3) . ?
O4 C17 1.404(3) . ?
O4 C18 1.412(4) . ?
C1 C2 1.524(3) . ?
C3 C4 1.531(3) . ?
C4 C5 1.510(3) . ?
C7 C8 1.532(3) . ?
C8 C9 1.520(3) . ?
C11 C12 1.527(3) . ?
C12 C13 1.504(3) . ?
C15 C16 1.521(3) . ?
C16 C17 1.515(3) . ?
C19 C20 1.461(3) . ?
P3 F2 1.5854(16) . ?
P3 F6 1.5866(18) . ?
P3 F4 1.5932(16) . ?
P3 F5 1.5948(18) . ?
P3 F3 1.5962(17) . ?
P3 F1 1.5993(17) . ?
